data_7023707
loop_
_publ_author_name
'Schmidtendorf, Markus'
'Pape, Tania'
'Hahn, F. Ekkehardt'

_publ_section_title
;
 Molecular rectangles from platinum(ii) and bridging dicarbene,
 diisocyanide and 4,4'-bipyridine ligands.
;
_journal_issue 45
_journal_name_full 'Dalton transactions (Cambridge, England : 2003)'
_journal_page_first 16128
_journal_page_last 16141
_journal_paper_doi 10.1039/c3dt51813b
_journal_volume 42
_journal_year 2013
_chemical_formula_moiety 'C20 H32 N4, 2(Br)'
_chemical_formula_sum 'C20 H32 Br2 N4'
_chemical_formula_weight 488.32
_chemical_name_systematic
;
  ?
;
_space_group_IT_number 14
_symmetry_cell_setting monoclinic
_symmetry_space_group_name_Hall '-P 2ybc'
_symmetry_space_group_name_H-M 'P 1 21/c 1'
_atom_sites_solution_hydrogens geom
_atom_sites_solution_primary direct
_atom_sites_solution_secondary difmap
_audit_creation_method SHELXL-97
_cell_angle_alpha 90.00
_cell_angle_beta 94.467(2)
_cell_angle_gamma 90.00
_cell_formula_units_Z 4
_cell_length_a 5.9373(7)
_cell_length_b 21.744(2)
_cell_length_c 17.7002(19)
_cell_measurement_reflns_used 900
_cell_measurement_temperature 153(2)
_cell_measurement_theta_max 22.5
_cell_measurement_theta_min 1
_cell_volume 2278.2(4)
_computing_cell_refinement 'APEX2(Bruker AXS, 2007)'
_computing_data_collection 'APEX2(Bruker AXS, 2007)'
_computing_data_reduction 'SAINT,SADABS (Bruker AXS, 2007 )'
_computing_molecular_graphics
;
ORTEP3,L.J. Farrugia, J. Appl. Cryst. (1997) 30, 565
;
_computing_structure_refinement
;
SHELXL-97, G. M. Sheldrick, Acta Cryst. (2008) A64, 112-122
;
_computing_structure_solution
;
SHELXS-97 , G. M. Sheldrick, Acta Cryst. (2008) A64, 112-122
;
_diffrn_ambient_temperature 153(2)
_diffrn_detector_area_resol_mean 80
_diffrn_measured_fraction_theta_full 1.000
_diffrn_measured_fraction_theta_max 1.000
_diffrn_measurement_device_type 'CCD area detector'
_diffrn_measurement_method 'Omega and Phi scans'
_diffrn_radiation_monochromator graphite
_diffrn_radiation_source 'rotating anode'
_diffrn_radiation_type MoK\a
_diffrn_radiation_wavelength 0.71073
_diffrn_reflns_av_R_equivalents 0.0458
_diffrn_reflns_av_sigmaI/netI 0.0419
_diffrn_reflns_limit_h_max 7
_diffrn_reflns_limit_h_min -7
_diffrn_reflns_limit_k_max 28
_diffrn_reflns_limit_k_min -28
_diffrn_reflns_limit_l_max 23
_diffrn_reflns_limit_l_min -23
_diffrn_reflns_number 22931
_diffrn_reflns_theta_full 27.88
_diffrn_reflns_theta_max 27.88
_diffrn_reflns_theta_min 1.49
_exptl_absorpt_coefficient_mu 3.569
_exptl_absorpt_correction_T_max 0.9005
_exptl_absorpt_correction_T_min 0.7167
_exptl_absorpt_correction_type multi-scan
_exptl_absorpt_process_details
;
  Corrections were done with the SADABS program, utilizing the none merged
  raw data obtained from the integration process. Integration and final cell
  refinement were done with SAINT.

  SADABS reports ratio of Tmin/Tmax = 0.789095

;
_exptl_crystal_colour colourless
_exptl_crystal_density_diffrn 1.424
_exptl_crystal_density_method 'not measured'
_exptl_crystal_description 'transparent plate'
_exptl_crystal_F_000 1000
_exptl_crystal_size_max 0.10
_exptl_crystal_size_mid 0.05
_exptl_crystal_size_min 0.03
_refine_diff_density_max 0.553
_refine_diff_density_min -0.309
_refine_diff_density_rms 0.075
_refine_ls_extinction_method none
_refine_ls_goodness_of_fit_ref 1.010
_refine_ls_hydrogen_treatment noref
_refine_ls_matrix_type full
_refine_ls_number_parameters 243
_refine_ls_number_reflns 5428
_refine_ls_number_restraints 0
_refine_ls_restrained_S_all 1.010
_refine_ls_R_factor_all 0.0646
_refine_ls_R_factor_gt 0.0369
_refine_ls_shift/su_max 0.000
_refine_ls_shift/su_mean 0.000
_refine_ls_structure_factor_coef Fsqd
_refine_ls_weighting_details 'calc w=1/[\s^2^(Fo^2^)+(0.0438P)^2^+0.3991P] where P=(Fo^2^+2Fc^2^)/3'
_refine_ls_weighting_scheme calc
_refine_ls_wR_factor_gt 0.0785
_refine_ls_wR_factor_ref 0.0875
_reflns_number_gt 3870
_reflns_number_total 5428
_reflns_threshold_expression >2sigma(I)
_cod_data_source_file c3dt51813b.txt
_cod_data_source_block sad2
_cod_original_sg_symbol_H-M P2(1)/c
_cod_database_code 7023707

loop_
_symmetry_equiv_pos_as_xyz
'x, y, z'
'-x, y+1/2, -z+1/2'
'-x, -y, -z'
'x, -y-1/2, z-1/2'

loop_
_atom_site_label
_atom_site_type_symbol
_atom_site_fract_x
_atom_site_fract_y
_atom_site_fract_z
_atom_site_U_iso_or_equiv
_atom_site_adp_type
_atom_site_occupancy
_atom_site_symmetry_multiplicity
_atom_site_calc_flag
_atom_site_refinement_flags
Br1 Br 0.47717(5) 0.478182(14) 0.211406(16) 0.03735(10) Uani 1 1 d .
Br2 Br 0.31773(5) 0.205998(14) 0.027102(18) 0.04003(10) Uani 1 1 d .
C1 C 0.1889(6) 0.62232(14) 0.47799(16) 0.0379(7) Uani 1 1 d .
H1 H 0.0975 0.6581 0.4715 0.045 Uiso 1 1 calc R
N1 N 0.2593(4) 0.58913(11) 0.42170(13) 0.0336(6) Uani 1 1 d .
N2 N 0.2632(4) 0.59891(10) 0.54483(13) 0.0327(5) Uani 1 1 d .
C2 C 0.3889(5) 0.54050(12) 0.45249(15) 0.0260(6) Uani 1 1 d .
C3 C 0.3902(5) 0.54678(12) 0.53194(15) 0.0270(6) Uani 1 1 d .
C4 C 0.5010(5) 0.50623(12) 0.58307(15) 0.0269(6) Uani 1 1 d .
H4 H 0.5013 0.5102 0.6365 0.032 Uiso 1 1 calc R
C5 C 0.2049(6) 0.60038(14) 0.33896(16) 0.0443(8) Uani 1 1 d .
H5 H 0.3141 0.5769 0.3098 0.053 Uiso 1 1 calc R
C6 C -0.0308(10) 0.5777(2) 0.3167(3) 0.107(2) Uani 1 1 d .
H6A H -0.0481 0.5358 0.3359 0.161 Uiso 1 1 calc R
H6B H -0.0569 0.5776 0.2613 0.161 Uiso 1 1 calc R
H6C H -0.1408 0.6048 0.3383 0.161 Uiso 1 1 calc R
C7 C 0.2238(8) 0.66747(18) 0.3208(2) 0.0689(12) Uani 1 1 d .
H7A H 0.0964 0.6897 0.3399 0.103 Uiso 1 1 calc R
H7B H 0.2216 0.6728 0.2657 0.103 Uiso 1 1 calc R
H7C H 0.3658 0.6837 0.3448 0.103 Uiso 1 1 calc R
C8 C 0.2077(6) 0.62146(13) 0.62091(16) 0.0374(7) Uani 1 1 d .
H8 H 0.3136 0.6016 0.6603 0.045 Uiso 1 1 calc R
C9 C 0.2414(6) 0.69049(15) 0.6258(2) 0.0494(9) Uani 1 1 d .
H9A H 0.3935 0.7009 0.6121 0.074 Uiso 1 1 calc R
H9B H 0.2233 0.7043 0.6777 0.074 Uiso 1 1 calc R
H9C H 0.1291 0.7110 0.5909 0.074 Uiso 1 1 calc R
C10 C -0.0304(6) 0.60181(17) 0.6339(2) 0.0540(9) Uani 1 1 d .
H10A H -0.1375 0.6240 0.5989 0.081 Uiso 1 1 calc R
H10B H -0.0617 0.6113 0.6862 0.081 Uiso 1 1 calc R
H10C H -0.0462 0.5575 0.6252 0.081 Uiso 1 1 calc R
C11 C 0.7826(5) 0.63618(13) 0.97479(16) 0.0307(6) Uani 1 1 d .
H11 H 0.7210 0.6763 0.9678 0.037 Uiso 1 1 calc R
N3 N 0.9050(4) 0.60759(10) 0.92563(12) 0.0275(5) Uani 1 1 d .
N4 N 0.7582(4) 0.60081(10) 1.03511(13) 0.0304(5) Uani 1 1 d .
C12 C 0.9673(4) 0.55035(12) 0.95551(15) 0.0257(6) Uani 1 1 d .
C13 C 0.8727(4) 0.54580(12) 1.02592(15) 0.0256(6) Uani 1 1 d .
C14 C 1.1000(5) 0.50488(12) 0.92691(15) 0.0266(6) Uani 1 1 d .
H14 H 1.1656 0.5081 0.8798 0.032 Uiso 1 1 calc R
C15 C 0.9806(5) 0.63352(13) 0.85395(15) 0.0298(6) Uani 1 1 d .
H15 H 0.9961 0.5987 0.8178 0.036 Uiso 1 1 calc R
C16 C 0.8070(5) 0.67783(14) 0.81831(17) 0.0387(7) Uani 1 1 d .
H16A H 0.6629 0.6564 0.8076 0.058 Uiso 1 1 calc R
H16B H 0.8591 0.6939 0.7710 0.058 Uiso 1 1 calc R
H16C H 0.7865 0.7120 0.8533 0.058 Uiso 1 1 calc R
C17 C 1.2112(5) 0.66235(16) 0.87025(19) 0.0463(8) Uani 1 1 d .
H17A H 1.2004 0.6965 0.9059 0.070 Uiso 1 1 calc R
H17B H 1.2658 0.6778 0.8230 0.070 Uiso 1 1 calc R
H17C H 1.3167 0.6315 0.8925 0.070 Uiso 1 1 calc R
C18 C 0.6367(5) 0.61877(13) 1.10271(16) 0.0328(7) Uani 1 1 d .
H18 H 0.6470 0.5836 1.1393 0.039 Uiso 1 1 calc R
C19 C 0.3922(6) 0.6301(2) 1.0799(2) 0.0652(12) Uani 1 1 d .
H19A H 0.3776 0.6654 1.0455 0.098 Uiso 1 1 calc R
H19B H 0.3121 0.6387 1.1251 0.098 Uiso 1 1 calc R
H19C H 0.3267 0.5936 1.0542 0.098 Uiso 1 1 calc R
C20 C 0.7507(6) 0.67394(15) 1.14147(18) 0.0449(8) Uani 1 1 d .
H20A H 0.9115 0.6651 1.1531 0.067 Uiso 1 1 calc R
H20B H 0.6801 0.6827 1.1885 0.067 Uiso 1 1 calc R
H20C H 0.7342 0.7097 1.1078 0.067 Uiso 1 1 calc R

loop_
_atom_site_aniso_label
_atom_site_aniso_U_11
_atom_site_aniso_U_22
_atom_site_aniso_U_33
_atom_site_aniso_U_23
_atom_site_aniso_U_13
_atom_site_aniso_U_12
Br1 0.04758(19) 0.04139(18) 0.02411(14) -0.00146(13) 0.00943(12) -0.00772(14)
Br2 0.04709(19) 0.03165(16) 0.04137(18) 0.00052(13) 0.00350(14) -0.00080(14)
C1 0.0521(19) 0.0336(16) 0.0281(15) -0.0003(13) 0.0033(14) 0.0163(14)
N1 0.0493(15) 0.0279(12) 0.0236(12) 0.0019(10) 0.0024(11) 0.0096(11)
N2 0.0444(15) 0.0307(13) 0.0232(12) -0.0011(10) 0.0042(10) 0.0093(11)
C2 0.0345(15) 0.0221(13) 0.0214(13) 0.0031(10) 0.0026(11) 0.0006(11)
C3 0.0352(15) 0.0245(13) 0.0218(13) -0.0014(11) 0.0048(12) -0.0007(12)
C4 0.0351(15) 0.0251(14) 0.0211(13) 0.0013(10) 0.0052(11) -0.0015(12)
C5 0.073(2) 0.0388(17) 0.0199(15) -0.0001(13) -0.0029(15) 0.0216(17)
C6 0.146(5) 0.101(4) 0.064(3) 0.037(3) -0.060(3) -0.072(4)
C7 0.094(3) 0.070(3) 0.039(2) 0.0166(19) -0.015(2) -0.026(2)
C8 0.056(2) 0.0358(17) 0.0215(14) -0.0027(12) 0.0066(13) 0.0127(14)
C9 0.064(2) 0.0433(19) 0.0427(19) -0.0161(15) 0.0169(17) -0.0066(17)
C10 0.071(3) 0.055(2) 0.0386(19) -0.0001(16) 0.0216(18) -0.0138(19)
C11 0.0351(16) 0.0267(14) 0.0314(15) 0.0026(12) 0.0096(12) 0.0025(12)
N3 0.0329(13) 0.0267(12) 0.0243(12) 0.0035(9) 0.0099(10) 0.0019(10)
N4 0.0381(14) 0.0274(12) 0.0272(13) 0.0029(10) 0.0132(10) 0.0054(11)
C12 0.0301(15) 0.0252(13) 0.0224(13) 0.0027(11) 0.0059(11) -0.0018(11)
C13 0.0288(14) 0.0250(13) 0.0238(13) -0.0025(11) 0.0062(11) -0.0011(11)
C14 0.0290(15) 0.0298(14) 0.0219(13) 0.0008(11) 0.0080(11) -0.0022(12)
C15 0.0379(16) 0.0304(14) 0.0223(14) 0.0056(11) 0.0101(12) 0.0013(12)
C16 0.0487(19) 0.0399(17) 0.0285(15) 0.0100(13) 0.0102(14) 0.0040(15)
C17 0.0426(18) 0.053(2) 0.0442(19) 0.0173(16) 0.0075(15) -0.0033(16)
C18 0.0393(17) 0.0349(16) 0.0262(14) 0.0009(12) 0.0151(12) 0.0054(13)
C19 0.037(2) 0.113(3) 0.047(2) -0.030(2) 0.0141(17) -0.003(2)
C20 0.053(2) 0.053(2) 0.0294(16) -0.0038(15) 0.0066(15) -0.0020(17)

loop_
_atom_type_symbol
_atom_type_description
_atom_type_scat_dispersion_real
_atom_type_scat_dispersion_imag
_atom_type_scat_source
C C 0.0033 0.0016 'International Tables Vol C Tables 4.2.6.8 and 6.1.1.4'
H H 0.0000 0.0000 'International Tables Vol C Tables 4.2.6.8 and 6.1.1.4'
N N 0.0061 0.0033 'International Tables Vol C Tables 4.2.6.8 and 6.1.1.4'
Br Br -0.2901 2.4595 'International Tables Vol C Tables 4.2.6.8 and 6.1.1.4'

loop_
_geom_angle_atom_site_label_1
_geom_angle_atom_site_label_2
_geom_angle_atom_site_label_3
_geom_angle
_geom_angle_site_symmetry_1
N1 C1 N2 111.0(3) .
C1 N1 C2 108.4(2) .
C1 N1 C5 126.2(2) .
C2 N1 C5 125.3(2) .
C1 N2 C3 108.2(2) .
C1 N2 C8 126.5(2) .
C3 N2 C8 125.2(2) .
C4 C2 N1 130.1(2) 3_666
C4 C2 C3 123.9(2) 3_666
N1 C2 C3 106.0(2) .
N2 C3 C4 130.2(2) .
N2 C3 C2 106.3(2) .
C4 C3 C2 123.5(2) .
C2 C4 C3 112.7(2) 3_666
N1 C5 C7 110.8(3) .
N1 C5 C6 109.2(3) .
C7 C5 C6 110.2(3) .
N2 C8 C10 108.6(3) .
N2 C8 C9 109.9(2) .
C10 C8 C9 113.1(3) .
N3 C11 N4 110.7(2) .
C11 N3 C12 108.2(2) .
C11 N3 C15 126.6(2) .
C12 N3 C15 125.0(2) .
C11 N4 C13 108.5(2) .
C11 N4 C18 125.4(2) .
C13 N4 C18 126.0(2) .
C14 C12 N3 129.9(2) .
C14 C12 C13 123.4(2) .
N3 C12 C13 106.7(2) .
C14 C13 N4 130.4(2) 3_767
C14 C13 C12 123.6(2) 3_767
N4 C13 C12 106.0(2) .
C13 C14 C12 113.0(2) 3_767
N3 C15 C16 110.8(2) .
N3 C15 C17 108.8(2) .
C16 C15 C17 113.1(2) .
N4 C18 C19 110.2(3) .
N4 C18 C20 110.1(2) .
C19 C18 C20 112.4(3) .

loop_
_geom_bond_atom_site_label_1
_geom_bond_atom_site_label_2
_geom_bond_distance
_geom_bond_site_symmetry_2
C1 N1 1.324(4) .
C1 N2 1.331(4) .
N1 C2 1.394(3) .
N1 C5 1.495(4) .
N2 C3 1.390(3) .
N2 C8 1.494(3) .
C2 C4 1.385(4) 3_666
C2 C3 1.412(4) .
C3 C4 1.392(4) .
C4 C2 1.385(4) 3_666
C5 C7 1.500(5) .
C5 C6 1.507(6) .
C8 C10 1.512(5) .
C8 C9 1.516(4) .
C11 N3 1.331(3) .
C11 N4 1.333(3) .
N3 C12 1.391(3) .
N3 C15 1.489(3) .
N4 C13 1.392(3) .
N4 C18 1.496(3) .
C12 C14 1.385(4) .
C12 C13 1.410(4) .
C13 C14 1.384(4) 3_767
C14 C13 1.384(4) 3_767
C15 C16 1.512(4) .
C15 C17 1.513(4) .
C18 C19 1.497(5) .
C18 C20 1.515(4) .

loop_
_geom_torsion_atom_site_label_1
_geom_torsion_atom_site_label_2
_geom_torsion_atom_site_label_3
_geom_torsion_atom_site_label_4
_geom_torsion
_geom_torsion_site_symmetry_1
_geom_torsion_site_symmetry_4
N2 C1 N1 C2 0.0(4) . .
N2 C1 N1 C5 178.4(3) . .
N1 C1 N2 C3 -0.3(4) . .
N1 C1 N2 C8 -176.2(3) . .
C1 N1 C2 C4 -179.8(3) . 3_666
C5 N1 C2 C4 1.7(5) . 3_666
C1 N1 C2 C3 0.3(3) . .
C5 N1 C2 C3 -178.1(3) . .
C1 N2 C3 C4 -179.4(3) . .
C8 N2 C3 C4 -3.4(5) . .
C1 N2 C3 C2 0.4(3) . .
C8 N2 C3 C2 176.4(3) . .
C4 C2 C3 N2 179.7(3) 3_666 .
N1 C2 C3 N2 -0.4(3) . .
C4 C2 C3 C4 -0.5(5) 3_666 .
N1 C2 C3 C4 179.4(3) . .
N2 C3 C4 C2 -179.8(3) . 3_666
C2 C3 C4 C2 0.5(4) . 3_666
C1 N1 C5 C7 43.7(5) . .
C2 N1 C5 C7 -138.2(3) . .
C1 N1 C5 C6 -77.9(4) . .
C2 N1 C5 C6 100.3(4) . .
C1 N2 C8 C10 75.1(4) . .
C3 N2 C8 C10 -100.1(3) . .
C1 N2 C8 C9 -49.0(4) . .
C3 N2 C8 C9 135.7(3) . .
N4 C11 N3 C12 -0.7(3) . .
N4 C11 N3 C15 -175.9(3) . .
N3 C11 N4 C13 0.6(3) . .
N3 C11 N4 C18 178.0(3) . .
C11 N3 C12 C14 -177.8(3) . .
C15 N3 C12 C14 -2.4(5) . .
C11 N3 C12 C13 0.5(3) . .
C15 N3 C12 C13 175.8(2) . .
C11 N4 C13 C14 178.9(3) . 3_767
C18 N4 C13 C14 1.5(5) . 3_767
C11 N4 C13 C12 -0.3(3) . .
C18 N4 C13 C12 -177.7(3) . .
C14 C12 C13 C14 -1.0(5) . 3_767
N3 C12 C13 C14 -179.4(3) . 3_767
C14 C12 C13 N4 178.3(3) . .
N3 C12 C13 N4 -0.2(3) . .
N3 C12 C14 C13 178.9(3) . 3_767
C13 C12 C14 C13 0.9(4) . 3_767
C11 N3 C15 C16 -33.4(4) . .
C12 N3 C15 C16 152.2(3) . .
C11 N3 C15 C17 91.6(3) . .
C12 N3 C15 C17 -82.8(3) . .
C11 N4 C18 C19 63.0(4) . .
C13 N4 C18 C19 -120.0(3) . .
C11 N4 C18 C20 -61.5(4) . .
C13 N4 C18 C20 115.5(3) . .
